data_7716219
loop_
_publ_author_name
'Liu, Chenghuan'
'Schmidtmann, Marc'
'M&#xfc;ller, Thomas'

_publ_section_title
;
 A Bis(silylene)silole - synthesis, properties and reactivity.
;
_journal_issue 25
_journal_name_full 'Dalton transactions (Cambridge, England : 2003)'
_journal_page_first 10446
_journal_page_last 10452
_journal_paper_doi 10.1039/d4dt01112k
_journal_volume 53
_journal_year 2024
_chemical_formula_structural 'SiC4(C6H5)2(Si(CH3)3)2(SiS(C15H23N2))2 *1.5O(C2H5)2'
_chemical_formula_sum 'C58 H89 N4 O1.5 S2 Si5'
_chemical_formula_weight 1070.90
_space_group_crystal_system triclinic
_space_group_IT_number 2
_space_group_name_Hall '-P 1'
_space_group_name_H-M_alt 'P -1'
_atom_sites_solution_hydrogens difmap
_atom_sites_solution_primary direct
_atom_sites_solution_secondary difmap
_audit_creation_method SHELXL-2018/3
_audit_update_record
;
2024-04-05 deposited with the CCDC.	2024-05-27 downloaded from the CCDC.
;
_cell_angle_alpha 82.885(2)
_cell_angle_beta 80.451(2)
_cell_angle_gamma 75.486(2)
_cell_formula_units_Z 2
_cell_length_a 13.6292(7)
_cell_length_b 15.0182(8)
_cell_length_c 15.9881(8)
_cell_measurement_reflns_used 9870
_cell_measurement_temperature 100(2)
_cell_measurement_theta_max 30.04
_cell_measurement_theta_min 2.59
_cell_volume 3112.6(3)
_computing_cell_refinement 'Bruker SAINT V8.40B'
_computing_data_collection 'Bruker APEX3'
_computing_data_reduction 'Bruker SAINT V8.40B'
_computing_structure_refinement 'SHELXL-2018/3 (Sheldrick, 2018)'
_computing_structure_solution 'SHELXS-2013/1 (Sheldrick, 2013)'
_diffrn_ambient_temperature 100(2)
_diffrn_measured_fraction_theta_full 1.000
_diffrn_measured_fraction_theta_max 1.000
_diffrn_measurement_device_type 'Bruker Photon III CPAD'
_diffrn_measurement_method '\f and \w scans'
_diffrn_radiation_type MoK\a
_diffrn_radiation_wavelength 0.71073
_diffrn_reflns_av_R_equivalents 0.0566
_diffrn_reflns_av_unetI/netI 0.0324
_diffrn_reflns_Laue_measured_fraction_full 1.000
_diffrn_reflns_Laue_measured_fraction_max 1.000
_diffrn_reflns_limit_h_max 19
_diffrn_reflns_limit_h_min -19
_diffrn_reflns_limit_k_max 21
_diffrn_reflns_limit_k_min -21
_diffrn_reflns_limit_l_max 22
_diffrn_reflns_limit_l_min -22
_diffrn_reflns_number 151405
_diffrn_reflns_point_group_measured_fraction_full 1.000
_diffrn_reflns_point_group_measured_fraction_max 1.000
_diffrn_reflns_theta_full 25.242
_diffrn_reflns_theta_max 30.034
_diffrn_reflns_theta_min 1.296
_diffrn_source 'I\mS microfocus'
_exptl_absorpt_coefficient_mu 0.223
_exptl_absorpt_correction_T_max 1.0000
_exptl_absorpt_correction_T_min 0.8748
_exptl_absorpt_correction_type multi-scan
_exptl_absorpt_process_details 'SADABS-2016/2 (Sheldrick)'
_exptl_crystal_colour colourless
_exptl_crystal_density_diffrn 1.143
_exptl_crystal_description block
_exptl_crystal_F_000 1158
_exptl_crystal_size_max 0.160
_exptl_crystal_size_mid 0.060
_exptl_crystal_size_min 0.050
_refine_diff_density_max 0.746
_refine_diff_density_min -1.025
_refine_diff_density_rms 0.071
_refine_ls_extinction_method none
_refine_ls_goodness_of_fit_ref 1.098
_refine_ls_hydrogen_treatment constr
_refine_ls_matrix_type full
_refine_ls_number_parameters 671
_refine_ls_number_reflns 18196
_refine_ls_number_restraints 0
_refine_ls_restrained_S_all 1.098
_refine_ls_R_factor_all 0.0674
_refine_ls_R_factor_gt 0.0545
_refine_ls_shift/su_max 0.001
_refine_ls_shift/su_mean 0.000
_refine_ls_structure_factor_coef Fsqd
_refine_ls_weighting_details 'w=1/[\s^2^(Fo^2^)+(0.0600P)^2^+2.6000P] where P=(Fo^2^+2Fc^2^)/3'
_refine_ls_weighting_scheme calc
_refine_ls_wR_factor_gt 0.1314
_refine_ls_wR_factor_ref 0.1383
_reflns_Friedel_coverage 0.000
_reflns_number_gt 15309
_reflns_number_total 18196
_reflns_threshold_expression 'I > 2\s(I)'
_cod_data_source_file d4dt01112k3.cif
_cod_data_source_block lch1017
_cod_depositor_comments 'Adding full bibliography for 7716218--7716222.cif.'
_cod_original_formula_sum 'C58 H89 N4 O1.50 S2 Si5'
_cod_database_code 7716219
_shelx_shelxl_version_number 2018/3
_shelx_space_group_comment
;
The symmetry employed for this shelxl refinement is uniquely defined
by the following loop, which should always be used as a source of
symmetry information in preference to the above space-group names.
They are only intended as comments.
;
_shelx_estimated_absorpt_t_min 0.965
_shelx_estimated_absorpt_t_max 0.989

loop_
_space_group_symop_operation_xyz
'x, y, z'
'-x, -y, -z'

loop_
_atom_site_label
_atom_site_type_symbol
_atom_site_fract_x
_atom_site_fract_y
_atom_site_fract_z
_atom_site_U_iso_or_equiv
_atom_site_adp_type
_atom_site_occupancy
_atom_site_site_symmetry_order
_atom_site_calc_flag
_atom_site_refinement_flags_posn
_atom_site_refinement_flags_adp
_atom_site_refinement_flags_occupancy
_atom_site_disorder_assembly
_atom_site_disorder_group
S1 S 0.95140(4) 0.03993(4) 0.31666(3) 0.03249(12) Uani 1 1 d . . . . .
S2 S 0.84032(4) 0.45123(3) 0.20405(3) 0.02284(10) Uani 1 1 d . . . . .
Si1 Si 0.74868(3) 0.23442(3) 0.25252(3) 0.01176(9) Uani 1 1 d . . . . .
Si2 Si 0.77193(4) 0.05482(3) 0.13168(3) 0.01896(10) Uani 1 1 d . . . . .
Si3 Si 0.57526(4) 0.40416(3) 0.35758(3) 0.01857(10) Uani 1 1 d . . . . .
Si4 Si 0.83677(4) 0.14086(3) 0.36199(3) 0.01674(10) Uani 1 1 d . . . . .
Si5 Si 0.83610(3) 0.33513(3) 0.15750(3) 0.01415(9) Uani 1 1 d . . . . .
N1 N 0.74810(12) 0.11165(11) 0.45554(9) 0.0198(3) Uani 1 1 d . . . . .
N2 N 0.85515(11) 0.19443(11) 0.45364(9) 0.0197(3) Uani 1 1 d . . . . .
N3 N 0.94946(11) 0.28666(10) 0.08227(9) 0.0163(3) Uani 1 1 d . . . . .
N4 N 0.79801(11) 0.34482(10) 0.05048(9) 0.0174(3) Uani 1 1 d . . . . .
C1 C 0.70062(13) 0.15168(11) 0.19889(10) 0.0157(3) Uani 1 1 d . . . . .
C2 C 0.59627(13) 0.17992(12) 0.21293(11) 0.0165(3) Uani 1 1 d . . . . .
C3 C 0.55045(12) 0.26412(12) 0.25981(10) 0.0153(3) Uani 1 1 d . . . . .
C4 C 0.61571(12) 0.30544(11) 0.28811(10) 0.0140(3) Uani 1 1 d . . . . .
C5 C 0.52671(14) 0.13075(14) 0.18397(12) 0.0235(4) Uani 1 1 d . . . . .
C6 C 0.46853(17) 0.17069(18) 0.11975(14) 0.0330(5) Uani 1 1 d . . . . .
H6 H 0.470312 0.231261 0.095112 0.040 Uiso 1 1 calc R U . . .
C7 C 0.4072(2) 0.1221(2) 0.09111(17) 0.0479(7) Uani 1 1 d . . . . .
H7 H 0.368450 0.149313 0.046362 0.058 Uiso 1 1 calc R U . . .
C8 C 0.4027(2) 0.0350(2) 0.12751(17) 0.0514(7) Uani 1 1 d . . . . .
H8 H 0.360827 0.002378 0.107839 0.062 Uiso 1 1 calc R U . . .
C9 C 0.4584(2) -0.0049(2) 0.19192(16) 0.0445(6) Uani 1 1 d . . . . .
H9 H 0.454844 -0.064940 0.217176 0.053 Uiso 1 1 calc R U . . .
C10 C 0.52021(17) 0.04290(15) 0.22027(14) 0.0297(4) Uani 1 1 d . . . . .
H10 H 0.558558 0.015075 0.265120 0.036 Uiso 1 1 calc R U . . .
C11 C 0.43656(13) 0.29843(13) 0.27195(11) 0.0200(3) Uani 1 1 d . . . . .
C12 C 0.39129(14) 0.38545(14) 0.23656(12) 0.0252(4) Uani 1 1 d . . . . .
H12 H 0.433104 0.423064 0.204213 0.030 Uiso 1 1 calc R U . . .
C13 C 0.28513(16) 0.41796(17) 0.24812(15) 0.0363(5) Uani 1 1 d . . . . .
H13 H 0.255146 0.477742 0.224168 0.044 Uiso 1 1 calc R U . . .
C14 C 0.22329(16) 0.36341(19) 0.29439(17) 0.0441(6) Uani 1 1 d . . . . .
H14 H 0.150968 0.385449 0.301973 0.053 Uiso 1 1 calc R U . . .
C15 C 0.26746(16) 0.27668(18) 0.32948(16) 0.0398(6) Uani 1 1 d . . . . .
H15 H 0.225166 0.239318 0.361529 0.048 Uiso 1 1 calc R U . . .
C16 C 0.37293(15) 0.24374(15) 0.31833(13) 0.0276(4) Uani 1 1 d . . . . .
H16 H 0.402295 0.183760 0.342245 0.033 Uiso 1 1 calc R U . . .
C17 C 0.90588(15) 0.06535(14) 0.09703(12) 0.0252(4) Uani 1 1 d . . . . .
H17A H 0.940047 0.061311 0.147153 0.038 Uiso 1 1 calc R U . . .
H17B H 0.905701 0.124958 0.064161 0.038 Uiso 1 1 calc R U . . .
H17C H 0.942556 0.015320 0.061488 0.038 Uiso 1 1 calc R U . . .
C18 C 0.71298(19) 0.06239(17) 0.03223(14) 0.0345(5) Uani 1 1 d . . . . .
H18A H 0.699334 0.126343 0.006870 0.052 Uiso 1 1 calc R U . . .
H18B H 0.648626 0.042358 0.046276 0.052 Uiso 1 1 calc R U . . .
H18C H 0.760179 0.022435 -0.008401 0.052 Uiso 1 1 calc R U . . .
C19 C 0.77820(17) -0.06291(13) 0.18795(14) 0.0301(4) Uani 1 1 d . . . . .
H19A H 0.821708 -0.109390 0.151331 0.045 Uiso 1 1 calc R U . . .
H19B H 0.709142 -0.073859 0.201081 0.045 Uiso 1 1 calc R U . . .
H19C H 0.807023 -0.067153 0.240934 0.045 Uiso 1 1 calc R U . . .
C20 C 0.68364(16) 0.40167(14) 0.41556(13) 0.0274(4) Uani 1 1 d . . . . .
H20A H 0.704643 0.340375 0.445322 0.041 Uiso 1 1 calc R U . . .
H20B H 0.661989 0.448177 0.456998 0.041 Uiso 1 1 calc R U . . .
H20C H 0.741377 0.415145 0.374893 0.041 Uiso 1 1 calc R U . . .
C21 C 0.54426(17) 0.52049(13) 0.29763(14) 0.0297(4) Uani 1 1 d . . . . .
H21A H 0.601355 0.526724 0.252940 0.044 Uiso 1 1 calc R U . . .
H21B H 0.532990 0.568501 0.336817 0.044 Uiso 1 1 calc R U . . .
H21C H 0.482188 0.527195 0.271737 0.044 Uiso 1 1 calc R U . . .
C22 C 0.46239(17) 0.38990(15) 0.43887(14) 0.0322(5) Uani 1 1 d . . . . .
H22A H 0.400025 0.407422 0.411814 0.048 Uiso 1 1 calc R U . . .
H22B H 0.455589 0.429529 0.484811 0.048 Uiso 1 1 calc R U . . .
H22C H 0.472703 0.325320 0.462355 0.048 Uiso 1 1 calc R U . . .
C23 C 0.78517(13) 0.15699(12) 0.50464(11) 0.0176(3) Uani 1 1 d . . . . .
C24 C 0.75488(13) 0.16375(13) 0.59783(11) 0.0180(3) Uani 1 1 d . . . . .
C25 C 0.67096(15) 0.23140(14) 0.62785(12) 0.0239(4) Uani 1 1 d . . . . .
H25 H 0.633509 0.274308 0.589012 0.029 Uiso 1 1 calc R U . . .
C26 C 0.64199(17) 0.23600(15) 0.71520(13) 0.0294(4) Uani 1 1 d . . . . .
H26 H 0.583895 0.281435 0.736140 0.035 Uiso 1 1 calc R U . . .
C27 C 0.69795(16) 0.17424(15) 0.77159(12) 0.0266(4) Uani 1 1 d . . . . .
H27 H 0.678868 0.178237 0.831164 0.032 Uiso 1 1 calc R U . . .
C28 C 0.78146(15) 0.10682(15) 0.74151(12) 0.0252(4) Uani 1 1 d . . . . .
H28 H 0.819369 0.064438 0.780406 0.030 Uiso 1 1 calc R U . . .
C29 C 0.81001(14) 0.10104(14) 0.65414(12) 0.0224(4) Uani 1 1 d . . . . .
H29 H 0.866910 0.054415 0.633313 0.027 Uiso 1 1 calc R U . . .
C30 C 0.66981(14) 0.05655(13) 0.47636(12) 0.0206(3) Uani 1 1 d . . . . .
C31 C 0.6911(2) -0.00656(18) 0.40335(15) 0.0286(6) Uani 0.834(4) 1 d . . P A 1
H31A H 0.687021 0.031325 0.348967 0.043 Uiso 0.834(4) 1 calc R U P A 1
H31B H 0.640210 -0.043934 0.411794 0.043 Uiso 0.834(4) 1 calc R U P A 1
H31C H 0.759756 -0.047259 0.402789 0.043 Uiso 0.834(4) 1 calc R U P A 1
C31B C 0.6254(9) 0.0473(9) 0.3995(8) 0.026(3) Uiso 0.166(4) 1 d . . P A 2
H31D H 0.593487 0.108766 0.374993 0.038 Uiso 0.166(4) 1 calc R U P A 2
H31E H 0.573725 0.010890 0.415771 0.038 Uiso 0.166(4) 1 calc R U P A 2
H31F H 0.679834 0.016276 0.357401 0.038 Uiso 0.166(4) 1 calc R U P A 2
C32 C 0.56592(18) 0.12183(17) 0.47734(17) 0.0280(6) Uani 0.834(4) 1 d . . P A 1
H32A H 0.554015 0.161640 0.523944 0.042 Uiso 0.834(4) 1 calc R U P A 1
H32B H 0.513191 0.086370 0.485686 0.042 Uiso 0.834(4) 1 calc R U P A 1
H32C H 0.562934 0.159985 0.423046 0.042 Uiso 0.834(4) 1 calc R U P A 1
C32B C 0.5711(11) 0.0990(10) 0.5462(9) 0.035(3) Uiso 0.166(4) 1 d . . P A 2
H32D H 0.592285 0.090819 0.602891 0.053 Uiso 0.166(4) 1 calc R U P A 2
H32E H 0.516824 0.066570 0.547031 0.053 Uiso 0.166(4) 1 calc R U P A 2
H32F H 0.545382 0.164934 0.530383 0.053 Uiso 0.166(4) 1 calc R U P A 2
C33 C 0.6795(2) -0.00429(18) 0.55957(15) 0.0275(6) Uani 0.834(4) 1 d . . P A 1
H33A H 0.750585 -0.039271 0.559657 0.041 Uiso 0.834(4) 1 calc R U P A 1
H33B H 0.634733 -0.047233 0.565170 0.041 Uiso 0.834(4) 1 calc R U P A 1
H33C H 0.659317 0.034473 0.607431 0.041 Uiso 0.834(4) 1 calc R U P A 1
C33B C 0.7197(12) -0.0371(10) 0.5157(10) 0.038(3) Uiso 0.166(4) 1 d . . P A 2
H33D H 0.777859 -0.066615 0.475619 0.056 Uiso 0.166(4) 1 calc R U P A 2
H33E H 0.669809 -0.075586 0.528571 0.056 Uiso 0.166(4) 1 calc R U P A 2
H33F H 0.743839 -0.029838 0.568277 0.056 Uiso 0.166(4) 1 calc R U P A 2
C34 C 0.93598(14) 0.23470(15) 0.47515(12) 0.0243(4) Uani 1 1 d . . . . .
C35 C 0.97701(17) 0.28272(19) 0.39146(13) 0.0349(5) Uani 1 1 d . . . . .
H35A H 1.005133 0.237257 0.349481 0.052 Uiso 1 1 calc R U . . .
H35B H 1.030953 0.311246 0.401159 0.052 Uiso 1 1 calc R U . . .
H35C H 0.921231 0.330421 0.370092 0.052 Uiso 1 1 calc R U . . .
C36 C 1.02193(17) 0.15738(19) 0.50606(16) 0.0400(6) Uani 1 1 d . . . . .
H36A H 0.995913 0.126686 0.559848 0.060 Uiso 1 1 calc R U . . .
H36B H 1.078195 0.183428 0.514834 0.060 Uiso 1 1 calc R U . . .
H36C H 1.046831 0.112419 0.463326 0.060 Uiso 1 1 calc R U . . .
C37 C 0.89432(17) 0.30510(17) 0.54117(13) 0.0331(5) Uani 1 1 d . . . . .
H37A H 0.835195 0.350877 0.522676 0.050 Uiso 1 1 calc R U . . .
H37B H 0.947714 0.336162 0.547127 0.050 Uiso 1 1 calc R U . . .
H37C H 0.873301 0.273455 0.596095 0.050 Uiso 1 1 calc R U . . .
C38 C 0.89582(13) 0.31147(12) 0.01700(11) 0.0170(3) Uani 1 1 d . . . . .
C39 C 0.93574(13) 0.30452(13) -0.07495(11) 0.0192(3) Uani 1 1 d . . . . .
C40 C 0.97574(15) 0.37479(14) -0.12231(12) 0.0244(4) Uani 1 1 d . . . . .
H40 H 0.977835 0.427553 -0.096057 0.029 Uiso 1 1 calc R U . . .
C41 C 1.01261(17) 0.36736(17) -0.20827(13) 0.0316(5) Uani 1 1 d . . . . .
H41 H 1.039783 0.415259 -0.240843 0.038 Uiso 1 1 calc R U . . .
C42 C 1.00983(17) 0.29014(18) -0.24660(13) 0.0333(5) Uani 1 1 d . . . . .
H42 H 1.035376 0.285336 -0.305284 0.040 Uiso 1 1 calc R U . . .
C43 C 0.97005(16) 0.22012(16) -0.19980(13) 0.0296(4) Uani 1 1 d . . . . .
H43 H 0.968353 0.167401 -0.226305 0.036 Uiso 1 1 calc R U . . .
C44 C 0.93252(15) 0.22709(14) -0.11374(12) 0.0241(4) Uani 1 1 d . . . . .
H44 H 0.904803 0.179319 -0.081518 0.029 Uiso 1 1 calc R U . . .
C45 C 1.06228(13) 0.25898(13) 0.08315(11) 0.0184(3) Uani 1 1 d . . . . .
C46 C 1.07681(15) 0.22327(16) 0.17460(13) 0.0282(4) Uani 1 1 d . . . . .
H46A H 1.150090 0.204491 0.179198 0.042 Uiso 1 1 calc R U . . .
H46B H 1.046180 0.170096 0.191268 0.042 Uiso 1 1 calc R U . . .
H46C H 1.043527 0.272196 0.212273 0.042 Uiso 1 1 calc R U . . .
C47 C 1.10678(15) 0.34435(14) 0.05923(14) 0.0281(4) Uani 1 1 d . . . . .
H47A H 1.069107 0.393152 0.095784 0.042 Uiso 1 1 calc R U . . .
H47B H 1.100532 0.366279 -0.000428 0.042 Uiso 1 1 calc R U . . .
H47C H 1.179138 0.328196 0.067018 0.042 Uiso 1 1 calc R U . . .
C48 C 1.11533(15) 0.18444(15) 0.02340(14) 0.0291(4) Uani 1 1 d . . . . .
H48A H 1.187406 0.162610 0.031617 0.044 Uiso 1 1 calc R U . . .
H48B H 1.110918 0.209987 -0.035671 0.044 Uiso 1 1 calc R U . . .
H48C H 1.081811 0.132742 0.035809 0.044 Uiso 1 1 calc R U . . .
C49 C 0.71049(14) 0.39933(13) 0.00818(11) 0.0202(3) Uani 1 1 d . . . . .
C50 C 0.61675(15) 0.40702(18) 0.07623(13) 0.0333(5) Uani 1 1 d . . . . .
H50A H 0.556281 0.444146 0.052114 0.050 Uiso 1 1 calc R U . . .
H50B H 0.627295 0.436672 0.124195 0.050 Uiso 1 1 calc R U . . .
H50C H 0.606414 0.345203 0.096098 0.050 Uiso 1 1 calc R U . . .
C51 C 0.69325(17) 0.35366(16) -0.06647(14) 0.0311(4) Uani 1 1 d . . . . .
H51A H 0.687300 0.290388 -0.047538 0.047 Uiso 1 1 calc R U . . .
H51B H 0.751229 0.352418 -0.112032 0.047 Uiso 1 1 calc R U . . .
H51C H 0.630131 0.388839 -0.087814 0.047 Uiso 1 1 calc R U . . .
C52 C 0.72843(17) 0.49575(14) -0.02156(14) 0.0292(4) Uani 1 1 d . . . . .
H52A H 0.668914 0.533776 -0.046397 0.044 Uiso 1 1 calc R U . . .
H52B H 0.789518 0.490506 -0.064434 0.044 Uiso 1 1 calc R U . . .
H52C H 0.738340 0.524605 0.027159 0.044 Uiso 1 1 calc R U . . .
O1 O 0.61864(12) 0.73242(11) 0.21866(11) 0.0355(4) Uani 1 1 d . . . . .
C53 C 0.65805(19) 0.70160(17) 0.13754(15) 0.0390(5) Uani 1 1 d . . . . .
H53A H 0.700113 0.637585 0.143046 0.047 Uiso 1 1 calc R U . . .
H53B H 0.701896 0.741516 0.105566 0.047 Uiso 1 1 calc R U . . .
C54 C 0.5696(2) 0.7053(2) 0.09101(18) 0.0517(7) Uani 1 1 d . . . . .
H54A H 0.595633 0.688680 0.032707 0.078 Uiso 1 1 calc R U . . .
H54B H 0.525627 0.767858 0.089532 0.078 Uiso 1 1 calc R U . . .
H54C H 0.529942 0.661622 0.120500 0.078 Uiso 1 1 calc R U . . .
C55 C 0.69532(19) 0.71790(17) 0.27134(16) 0.0380(5) Uani 1 1 d . . . . .
H55A H 0.750940 0.747598 0.243508 0.046 Uiso 1 1 calc R U . . .
H55B H 0.724775 0.650999 0.282601 0.046 Uiso 1 1 calc R U . . .
C56 C 0.6460(3) 0.7597(2) 0.3531(2) 0.0571(8) Uani 1 1 d . . . . .
H56A H 0.614976 0.825421 0.340901 0.086 Uiso 1 1 calc R U . . .
H56B H 0.697896 0.752979 0.390650 0.086 Uiso 1 1 calc R U . . .
H56C H 0.592968 0.728140 0.381136 0.086 Uiso 1 1 calc R U . . .
O2 O 0.9921(7) 0.4999(7) 0.4937(6) 0.0599(12) Uiso 0.5 1 d . . P B -1
C57 C 1.0443(6) 0.4780(5) 0.5674(5) 0.0637(17) Uiso 0.5 1 d . . P B -1
H57A H 1.006516 0.443730 0.613122 0.076 Uiso 0.5 1 calc R U P B -1
H57B H 1.049908 0.535196 0.589170 0.076 Uiso 0.5 1 calc R U P B -1
C58 C 1.1542(9) 0.4166(8) 0.5383(8) 0.096(3) Uiso 0.5 1 d . . P B -1
H58A H 1.190784 0.396436 0.587759 0.144 Uiso 0.5 1 calc R U P B -1
H58B H 1.192479 0.452863 0.496010 0.144 Uiso 0.5 1 calc R U P B -1
H58C H 1.147517 0.362506 0.513238 0.144 Uiso 0.5 1 calc R U P B -1
C59 C 0.8885(5) 0.5454(5) 0.5136(4) 0.0539(14) Uiso 0.5 1 d . . P B -1
H59A H 0.882813 0.603029 0.540088 0.065 Uiso 0.5 1 calc R U P B -1
H59B H 0.851714 0.505311 0.554028 0.065 Uiso 0.5 1 calc R U P B -1
C60 C 0.8433(6) 0.5671(6) 0.4318(5) 0.0610(18) Uiso 0.5 1 d . . P B -1
H60A H 0.769985 0.595692 0.443815 0.092 Uiso 0.5 1 calc R U P B -1
H60B H 0.852770 0.509992 0.404543 0.092 Uiso 0.5 1 calc R U P B -1
H60C H 0.877519 0.609821 0.393588 0.092 Uiso 0.5 1 calc R U P B -1

loop_
_atom_site_aniso_label
_atom_site_aniso_U_11
_atom_site_aniso_U_22
_atom_site_aniso_U_33
_atom_site_aniso_U_23
_atom_site_aniso_U_13
_atom_site_aniso_U_12
S1 0.0280(3) 0.0322(3) 0.0265(2) -0.0018(2) -0.00251(19) 0.0116(2)
S2 0.0276(2) 0.0179(2) 0.0251(2) -0.00634(16) 0.00216(17) -0.01084(17)
Si1 0.01106(19) 0.01269(19) 0.01177(19) -0.00188(15) 0.00053(14) -0.00421(15)
Si2 0.0226(2) 0.0177(2) 0.0178(2) -0.00701(17) 0.00252(18) -0.00800(18)
Si3 0.0194(2) 0.0148(2) 0.0185(2) -0.00356(17) 0.00311(17) -0.00131(17)
Si4 0.0146(2) 0.0194(2) 0.0143(2) 0.00066(16) -0.00076(16) -0.00241(17)
Si5 0.0138(2) 0.0152(2) 0.0138(2) -0.00161(15) 0.00135(15) -0.00623(16)
N1 0.0220(7) 0.0221(7) 0.0160(7) 0.0019(5) 0.0001(5) -0.0101(6)
N2 0.0145(7) 0.0306(8) 0.0149(7) 0.0008(6) -0.0007(5) -0.0091(6)
N3 0.0137(6) 0.0199(7) 0.0161(6) -0.0040(5) 0.0027(5) -0.0074(5)
N4 0.0165(7) 0.0209(7) 0.0147(6) 0.0004(5) 0.0002(5) -0.0065(5)
C1 0.0167(7) 0.0167(7) 0.0150(7) -0.0026(6) -0.0008(6) -0.0070(6)
C2 0.0167(8) 0.0190(8) 0.0154(7) -0.0004(6) -0.0021(6) -0.0078(6)
C3 0.0129(7) 0.0177(7) 0.0138(7) 0.0022(6) -0.0001(5) -0.0034(6)
C4 0.0136(7) 0.0150(7) 0.0122(7) 0.0005(5) 0.0014(5) -0.0038(6)
C5 0.0188(8) 0.0332(10) 0.0227(9) -0.0059(7) -0.0012(7) -0.0133(7)
C6 0.0289(10) 0.0478(13) 0.0284(10) 0.0013(9) -0.0079(8) -0.0198(9)
C7 0.0405(14) 0.081(2) 0.0352(13) 0.0011(13) -0.0158(10) -0.0348(14)
C8 0.0567(17) 0.079(2) 0.0397(14) -0.0057(13) -0.0119(12) -0.0509(16)
C9 0.0549(16) 0.0535(15) 0.0406(13) -0.0053(11) -0.0055(11) -0.0416(13)
C10 0.0324(10) 0.0356(11) 0.0287(10) -0.0044(8) -0.0033(8) -0.0221(9)
C11 0.0121(7) 0.0261(9) 0.0199(8) 0.0023(7) -0.0004(6) -0.0041(6)
C12 0.0152(8) 0.0309(10) 0.0250(9) 0.0076(7) 0.0006(7) -0.0043(7)
C13 0.0185(9) 0.0426(13) 0.0366(12) 0.0155(10) -0.0002(8) 0.0019(8)
C14 0.0133(9) 0.0574(16) 0.0496(14) 0.0175(12) 0.0028(9) -0.0012(9)
C15 0.0153(9) 0.0492(14) 0.0486(14) 0.0158(11) 0.0036(9) -0.0111(9)
C16 0.0178(8) 0.0307(10) 0.0311(10) 0.0087(8) 0.0004(7) -0.0076(7)
C17 0.0258(9) 0.0261(9) 0.0227(9) -0.0080(7) 0.0074(7) -0.0086(7)
C18 0.0411(12) 0.0397(12) 0.0263(10) -0.0145(9) -0.0043(9) -0.0108(10)
C19 0.0361(11) 0.0189(9) 0.0331(11) -0.0075(8) 0.0095(8) -0.0092(8)
C20 0.0308(10) 0.0261(9) 0.0248(9) -0.0114(7) -0.0031(8) -0.0017(8)
C21 0.0324(11) 0.0168(8) 0.0380(11) -0.0010(8) -0.0043(9) -0.0035(7)
C22 0.0324(11) 0.0305(10) 0.0283(10) -0.0108(8) 0.0137(8) -0.0050(8)
C23 0.0138(7) 0.0208(8) 0.0162(8) 0.0031(6) -0.0020(6) -0.0027(6)
C24 0.0140(7) 0.0246(8) 0.0154(7) 0.0003(6) 0.0000(6) -0.0072(6)
C25 0.0219(9) 0.0250(9) 0.0218(9) 0.0017(7) 0.0010(7) -0.0042(7)
C26 0.0308(10) 0.0272(10) 0.0262(10) -0.0041(8) 0.0066(8) -0.0056(8)
C27 0.0330(10) 0.0332(10) 0.0171(8) -0.0035(7) 0.0023(7) -0.0170(8)
C28 0.0250(9) 0.0338(10) 0.0192(8) 0.0037(7) -0.0069(7) -0.0115(8)
C29 0.0176(8) 0.0292(9) 0.0192(8) 0.0016(7) -0.0023(6) -0.0053(7)
C30 0.0211(8) 0.0212(8) 0.0206(8) 0.0035(6) -0.0012(6) -0.0108(7)
C31 0.0383(14) 0.0290(12) 0.0227(11) -0.0028(9) 0.0022(10) -0.0194(11)
C32 0.0184(10) 0.0285(12) 0.0381(14) 0.0027(10) -0.0046(9) -0.0094(9)
C33 0.0332(13) 0.0296(12) 0.0224(11) 0.0103(9) -0.0064(9) -0.0170(10)
C34 0.0165(8) 0.0420(11) 0.0180(8) 0.0018(7) -0.0038(6) -0.0146(8)
C35 0.0282(10) 0.0625(15) 0.0213(9) 0.0038(9) -0.0023(8) -0.0284(10)
C36 0.0219(10) 0.0595(16) 0.0403(13) 0.0093(11) -0.0124(9) -0.0140(10)
C37 0.0319(11) 0.0536(14) 0.0232(9) -0.0058(9) -0.0038(8) -0.0265(10)
C38 0.0186(8) 0.0177(8) 0.0166(7) -0.0012(6) 0.0026(6) -0.0109(6)
C39 0.0184(8) 0.0267(9) 0.0142(7) -0.0041(6) 0.0015(6) -0.0100(7)
C40 0.0266(9) 0.0293(10) 0.0201(8) -0.0025(7) 0.0015(7) -0.0148(8)
C41 0.0347(11) 0.0443(12) 0.0202(9) -0.0006(8) 0.0042(8) -0.0234(10)
C42 0.0332(11) 0.0556(14) 0.0158(9) -0.0084(9) 0.0054(8) -0.0220(10)
C43 0.0298(10) 0.0415(12) 0.0231(9) -0.0132(8) 0.0013(8) -0.0165(9)
C44 0.0254(9) 0.0307(10) 0.0203(9) -0.0064(7) 0.0006(7) -0.0145(8)
C45 0.0131(7) 0.0238(8) 0.0199(8) -0.0047(6) 0.0018(6) -0.0085(6)
C46 0.0173(8) 0.0425(12) 0.0235(9) 0.0018(8) -0.0014(7) -0.0077(8)
C47 0.0215(9) 0.0300(10) 0.0361(11) -0.0025(8) 0.0003(8) -0.0154(8)
C48 0.0163(8) 0.0354(11) 0.0369(11) -0.0187(9) 0.0036(7) -0.0057(7)
C49 0.0189(8) 0.0240(9) 0.0172(8) 0.0035(6) -0.0021(6) -0.0068(7)
C50 0.0179(9) 0.0501(13) 0.0245(10) 0.0116(9) -0.0006(7) -0.0034(8)
C51 0.0309(11) 0.0355(11) 0.0307(11) -0.0017(8) -0.0121(8) -0.0102(9)
C52 0.0317(10) 0.0258(10) 0.0288(10) 0.0052(8) -0.0045(8) -0.0080(8)
O1 0.0307(8) 0.0337(8) 0.0369(9) 0.0001(7) 0.0059(6) -0.0064(6)
C53 0.0350(12) 0.0374(12) 0.0352(12) 0.0049(9) 0.0083(9) -0.0034(10)
C54 0.0537(17) 0.0556(17) 0.0360(13) 0.0052(12) -0.0046(12) -0.0002(13)
C55 0.0387(12) 0.0298(11) 0.0464(14) -0.0022(10) -0.0007(10) -0.0135(9)
C56 0.070(2) 0.0531(17) 0.0505(17) -0.0144(14) -0.0012(15) -0.0196(15)

loop_
_atom_type_symbol
_atom_type_description
_atom_type_scat_dispersion_real
_atom_type_scat_dispersion_imag
_atom_type_scat_source
C C 0.0033 0.0016 'International Tables Vol C Tables 4.2.6.8 and 6.1.1.4'
H H 0.0000 0.0000 'International Tables Vol C Tables 4.2.6.8 and 6.1.1.4'
N N 0.0061 0.0033 'International Tables Vol C Tables 4.2.6.8 and 6.1.1.4'
Si Si 0.0817 0.0704 'International Tables Vol C Tables 4.2.6.8 and 6.1.1.4'
S S 0.1246 0.1234 'International Tables Vol C Tables 4.2.6.8 and 6.1.1.4'
O O 0.0106 0.0060 'International Tables Vol C Tables 4.2.6.8 and 6.1.1.4'

loop_
_geom_angle_atom_site_label_1
_geom_angle_atom_site_label_2
_geom_angle_atom_site_label_3
_geom_angle
_geom_angle_site_symmetry_1
_geom_angle_site_symmetry_3
_geom_angle_publ_flag
C1 Si1 C4 93.88(7) . . ?
C1 Si1 Si4 104.95(6) . . ?
C4 Si1 Si4 116.21(5) . . ?
C1 Si1 Si5 114.91(5) . . ?
C4 Si1 Si5 106.69(5) . . ?
Si4 Si1 Si5 117.89(2) . . ?
C17 Si2 C19 107.14(10) . . ?
C17 Si2 C18 106.58(10) . . ?
C19 Si2 C18 108.67(11) . . ?
C17 Si2 C1 109.65(8) . . ?
C19 Si2 C1 113.94(8) . . ?
C18 Si2 C1 110.56(9) . . ?
C20 Si3 C21 107.08(10) . . ?
C20 Si3 C4 107.76(8) . . ?
C21 Si3 C4 114.09(9) . . ?
C20 Si3 C22 107.87(10) . . ?
C21 Si3 C22 109.27(10) . . ?
C4 Si3 C22 110.53(9) . . ?
N2 Si4 N1 70.98(7) . . ?
N2 Si4 S1 117.10(6) . . ?
N1 Si4 S1 118.08(6) . . ?
N2 Si4 C23 35.60(6) . . ?
N1 Si4 C23 35.41(6) . . ?
S1 Si4 C23 123.56(5) . . ?
N2 Si4 Si1 119.65(6) . . ?
N1 Si4 Si1 112.25(5) . . ?
S1 Si4 Si1 112.67(3) . . ?
C23 Si4 Si1 123.52(5) . . ?
N3 Si5 N4 71.19(7) . . ?
N3 Si5 S2 115.05(5) . . ?
N4 Si5 S2 117.65(5) . . ?
N3 Si5 C38 35.51(6) . . ?
N4 Si5 C38 35.83(6) . . ?
S2 Si5 C38 120.57(5) . . ?
N3 Si5 Si1 120.14(5) . . ?
N4 Si5 Si1 109.69(5) . . ?
S2 Si5 Si1 115.51(3) . . ?
C38 Si5 Si1 123.54(5) . . ?
C23 N1 C30 130.97(15) . . ?
C23 N1 Si4 91.27(11) . . ?
C30 N1 Si4 137.66(13) . . ?
C23 N2 C34 130.04(15) . . ?
C23 N2 Si4 91.33(11) . . ?
C34 N2 Si4 135.68(12) . . ?
C38 N3 C45 130.30(14) . . ?
C38 N3 Si5 91.14(11) . . ?
C45 N3 Si5 136.00(12) . . ?
C38 N4 C49 129.66(15) . . ?
C38 N4 Si5 90.66(11) . . ?
C49 N4 Si5 135.67(12) . . ?
C2 C1 Si2 123.63(13) . . ?
C2 C1 Si1 105.36(12) . . ?
Si2 C1 Si1 130.86(9) . . ?
C1 C2 C3 117.71(15) . . ?
C1 C2 C5 123.29(16) . . ?
C3 C2 C5 119.00(15) . . ?
C4 C3 C2 117.62(14) . . ?
C4 C3 C11 124.10(16) . . ?
C2 C3 C11 118.28(15) . . ?
C3 C4 Si3 124.94(12) . . ?
C3 C4 Si1 105.38(12) . . ?
Si3 C4 Si1 129.37(9) . . ?
C6 C5 C10 118.42(18) . . ?
C6 C5 C2 121.06(18) . . ?
C10 C5 C2 120.51(17) . . ?
C5 C6 C7 120.2(2) . . ?
C5 C6 H6 119.9 . . ?
C7 C6 H6 119.9 . . ?
C8 C7 C6 120.3(2) . . ?
C8 C7 H7 119.9 . . ?
C6 C7 H7 119.9 . . ?
C9 C8 C7 120.3(2) . . ?
C9 C8 H8 119.8 . . ?
C7 C8 H8 119.8 . . ?
C8 C9 C10 119.7(2) . . ?
C8 C9 H9 120.2 . . ?
C10 C9 H9 120.2 . . ?
C5 C10 C9 121.1(2) . . ?
C5 C10 H10 119.5 . . ?
C9 C10 H10 119.5 . . ?
C12 C11 C16 118.50(16) . . ?
C12 C11 C3 120.43(16) . . ?
C16 C11 C3 121.07(16) . . ?
C11 C12 C13 120.64(18) . . ?
C11 C12 H12 119.7 . . ?
C13 C12 H12 119.7 . . ?
C14 C13 C12 120.2(2) . . ?
C14 C13 H13 119.9 . . ?
C12 C13 H13 119.9 . . ?
C15 C14 C13 119.59(19) . . ?
C15 C14 H14 120.2 . . ?
C13 C14 H14 120.2 . . ?
C14 C15 C16 120.6(2) . . ?
C14 C15 H15 119.7 . . ?
C16 C15 H15 119.7 . . ?
C15 C16 C11 120.43(19) . . ?
C15 C16 H16 119.8 . . ?
C11 C16 H16 119.8 . . ?
Si2 C17 H17A 109.5 . . ?
Si2 C17 H17B 109.5 . . ?
H17A C17 H17B 109.5 . . ?
Si2 C17 H17C 109.5 . . ?
H17A C17 H17C 109.5 . . ?
H17B C17 H17C 109.5 . . ?
Si2 C18 H18A 109.5 . . ?
Si2 C18 H18B 109.5 . . ?
H18A C18 H18B 109.5 . . ?
Si2 C18 H18C 109.5 . . ?
H18A C18 H18C 109.5 . . ?
H18B C18 H18C 109.5 . . ?
Si2 C19 H19A 109.5 . . ?
Si2 C19 H19B 109.5 . . ?
H19A C19 H19B 109.5 . . ?
Si2 C19 H19C 109.5 . . ?
H19A C19 H19C 109.5 . . ?
H19B C19 H19C 109.5 . . ?
Si3 C20 H20A 109.5 . . ?
Si3 C20 H20B 109.5 . . ?
H20A C20 H20B 109.5 . . ?
Si3 C20 H20C 109.5 . . ?
H20A C20 H20C 109.5 . . ?
H20B C20 H20C 109.5 . . ?
Si3 C21 H21A 109.5 . . ?
Si3 C21 H21B 109.5 . . ?
H21A C21 H21B 109.5 . . ?
Si3 C21 H21C 109.5 . . ?
H21A C21 H21C 109.5 . . ?
H21B C21 H21C 109.5 . . ?
Si3 C22 H22A 109.5 . . ?
Si3 C22 H22B 109.5 . . ?
H22A C22 H22B 109.5 . . ?
Si3 C22 H22C 109.5 . . ?
H22A C22 H22C 109.5 . . ?
H22B C22 H22C 109.5 . . ?
N1 C23 N2 106.34(15) . . ?
N1 C23 C24 126.55(15) . . ?
N2 C23 C24 127.12(16) . . ?
N1 C23 Si4 53.32(9) . . ?
N2 C23 Si4 53.07(9) . . ?
C24 C23 Si4 177.61(13) . . ?
C29 C24 C25 120.49(17) . . ?
C29 C24 C23 119.44(16) . . ?
C25 C24 C23 120.06(16) . . ?
C24 C25 C26 119.62(18) . . ?
C24 C25 H25 120.2 . . ?
C26 C25 H25 120.2 . . ?
C27 C26 C25 119.97(19) . . ?
C27 C26 H26 120.0 . . ?
C25 C26 H26 120.0 . . ?
C28 C27 C26 120.29(18) . . ?
C28 C27 H27 119.9 . . ?
C26 C27 H27 119.9 . . ?
C27 C28 C29 120.02(18) . . ?
C27 C28 H28 120.0 . . ?
C29 C28 H28 120.0 . . ?
C24 C29 C28 119.60(18) . . ?
C24 C29 H29 120.2 . . ?
C28 C29 H29 120.2 . . ?
N1 C30 C31B 111.8(5) . . ?
N1 C30 C32 108.15(16) . . ?
N1 C30 C33B 107.9(6) . . ?
C31B C30 C33B 110.7(8) . . ?
N1 C30 C33 112.79(16) . . ?
C32 C30 C33 111.95(18) . . ?
N1 C30 C31 104.81(15) . . ?
C32 C30 C31 110.73(19) . . ?
C33 C30 C31 108.20(18) . . ?
N1 C30 C32B 114.9(5) . . ?
C31B C30 C32B 105.4(7) . . ?
C33B C30 C32B 106.0(8) . . ?
C30 C31 H31A 109.5 . . ?
C30 C31 H31B 109.5 . . ?
H31A C31 H31B 109.5 . . ?
C30 C31 H31C 109.5 . . ?
H31A C31 H31C 109.5 . . ?
H31B C31 H31C 109.5 . . ?
C30 C31B H31D 109.5 . . ?
C30 C31B H31E 109.5 . . ?
H31D C31B H31E 109.5 . . ?
C30 C31B H31F 109.5 . . ?
H31D C31B H31F 109.5 . . ?
H31E C31B H31F 109.5 . . ?
C30 C32 H32A 109.5 . . ?
C30 C32 H32B 109.5 . . ?
H32A C32 H32B 109.5 . . ?
C30 C32 H32C 109.5 . . ?
H32A C32 H32C 109.5 . . ?
H32B C32 H32C 109.5 . . ?
C30 C32B H32D 109.5 . . ?
C30 C32B H32E 109.5 . . ?
H32D C32B H32E 109.5 . . ?
C30 C32B H32F 109.5 . . ?
H32D C32B H32F 109.5 . . ?
H32E C32B H32F 109.5 . . ?
C30 C33 H33A 109.5 . . ?
C30 C33 H33B 109.5 . . ?
H33A C33 H33B 109.5 . . ?
C30 C33 H33C 109.5 . . ?
H33A C33 H33C 109.5 . . ?
H33B C33 H33C 109.5 . . ?
C30 C33B H33D 109.5 . . ?
C30 C33B H33E 109.5 . . ?
H33D C33B H33E 109.5 . . ?
C30 C33B H33F 109.5 . . ?
H33D C33B H33F 109.5 . . ?
H33E C33B H33F 109.5 . . ?
N2 C34 C37 112.47(15) . . ?
N2 C34 C36 109.56(18) . . ?
C37 C34 C36 110.69(18) . . ?
N2 C34 C35 105.15(15) . . ?
C37 C34 C35 109.49(19) . . ?
C36 C34 C35 109.31(18) . . ?
C34 C35 H35A 109.5 . . ?
C34 C35 H35B 109.5 . . ?
H35A C35 H35B 109.5 . . ?
C34 C35 H35C 109.5 . . ?
H35A C35 H35C 109.5 . . ?
H35B C35 H35C 109.5 . . ?
C34 C36 H36A 109.5 . . ?
C34 C36 H36B 109.5 . . ?
H36A C36 H36B 109.5 . . ?
C34 C36 H36C 109.5 . . ?
H36A C36 H36C 109.5 . . ?
H36B C36 H36C 109.5 . . ?
C34 C37 H37A 109.5 . . ?
C34 C37 H37B 109.5 . . ?
H37A C37 H37B 109.5 . . ?
C34 C37 H37C 109.5 . . ?
H37A C37 H37C 109.5 . . ?
H37B C37 H37C 109.5 . . ?
N3 C38 N4 106.57(14) . . ?
N3 C38 C39 127.08(16) . . ?
N4 C38 C39 126.35(16) . . ?
N3 C38 Si5 53.35(8) . . ?
N4 C38 Si5 53.51(9) . . ?
C39 C38 Si5 175.00(12) . . ?
C40 C39 C44 120.07(16) . . ?
C40 C39 C38 120.33(16) . . ?
C44 C39 C38 119.59(16) . . ?
C41 C40 C39 119.66(18) . . ?
C41 C40 H40 120.2 . . ?
C39 C40 H40 120.2 . . ?
C42 C41 C40 120.19(19) . . ?
C42 C41 H41 119.9 . . ?
C40 C41 H41 119.9 . . ?
C43 C42 C41 120.38(18) . . ?
C43 C42 H42 119.8 . . ?
C41 C42 H42 119.8 . . ?
C42 C43 C44 119.88(19) . . ?
C42 C43 H43 120.1 . . ?
C44 C43 H43 120.1 . . ?
C43 C44 C39 119.83(18) . . ?
C43 C44 H44 120.1 . . ?
C39 C44 H44 120.1 . . ?
N3 C45 C46 105.81(14) . . ?
N3 C45 C48 112.32(14) . . ?
C46 C45 C48 110.24(17) . . ?
N3 C45 C47 109.18(15) . . ?
C46 C45 C47 108.84(16) . . ?
C48 C45 C47 110.30(15) . . ?
C45 C46 H46A 109.5 . . ?
C45 C46 H46B 109.5 . . ?
H46A C46 H46B 109.5 . . ?
C45 C46 H46C 109.5 . . ?
H46A C46 H46C 109.5 . . ?
H46B C46 H46C 109.5 . . ?
C45 C47 H47A 109.5 . . ?
C45 C47 H47B 109.5 . . ?
H47A C47 H47B 109.5 . . ?
C45 C47 H47C 109.5 . . ?
H47A C47 H47C 109.5 . . ?
H47B C47 H47C 109.5 . . ?
C45 C48 H48A 109.5 . . ?
C45 C48 H48B 109.5 . . ?
H48A C48 H48B 109.5 . . ?
C45 C48 H48C 109.5 . . ?
H48A C48 H48C 109.5 . . ?
H48B C48 H48C 109.5 . . ?
N4 C49 C50 105.81(14) . . ?
N4 C49 C51 112.99(16) . . ?
C50 C49 C51 109.17(17) . . ?
N4 C49 C52 108.75(15) . . ?
C50 C49 C52 109.63(17) . . ?
C51 C49 C52 110.37(16) . . ?
C49 C50 H50A 109.5 . . ?
C49 C50 H50B 109.5 . . ?
H50A C50 H50B 109.5 . . ?
C49 C50 H50C 109.5 . . ?
H50A C50 H50C 109.5 . . ?
H50B C50 H50C 109.5 . . ?
C49 C51 H51A 109.5 . . ?
C49 C51 H51B 109.5 . . ?
H51A C51 H51B 109.5 . . ?
C49 C51 H51C 109.5 . . ?
H51A C51 H51C 109.5 . . ?
H51B C51 H51C 109.5 . . ?
C49 C52 H52A 109.5 . . ?
C49 C52 H52B 109.5 . . ?
H52A C52 H52B 109.5 . . ?
C49 C52 H52C 109.5 . . ?
H52A C52 H52C 109.5 . . ?
H52B C52 H52C 109.5 . . ?
C53 O1 C55 112.07(18) . . ?
O1 C53 C54 108.3(2) . . ?
O1 C53 H53A 110.0 . . ?
C54 C53 H53A 110.0 . . ?
O1 C53 H53B 110.0 . . ?
C54 C53 H53B 110.0 . . ?
H53A C53 H53B 108.4 . . ?
C53 C54 H54A 109.5 . . ?
C53 C54 H54B 109.5 . . ?
H54A C54 H54B 109.5 . . ?
C53 C54 H54C 109.5 . . ?
H54A C54 H54C 109.5 . . ?
H54B C54 H54C 109.5 . . ?
O1 C55 C56 107.2(2) . . ?
O1 C55 H55A 110.3 . . ?
C56 C55 H55A 110.3 . . ?
O1 C55 H55B 110.3 . . ?
C56 C55 H55B 110.3 . . ?
H55A C55 H55B 108.5 . . ?
C55 C56 H56A 109.5 . . ?
C55 C56 H56B 109.5 . . ?
H56A C56 H56B 109.5 . . ?
C55 C56 H56C 109.5 . . ?
H56A C56 H56C 109.5 . . ?
H56B C56 H56C 109.5 . . ?
C59 O2 C57 112.3(7) . . ?
O2 C57 C58 106.8(7) . . ?
O2 C57 H57A 110.4 . . ?
C58 C57 H57A 110.4 . . ?
O2 C57 H57B 110.4 . . ?
C58 C57 H57B 110.4 . . ?
H57A C57 H57B 108.6 . . ?
C57 C58 H58A 109.5 . . ?
C57 C58 H58B 109.5 . . ?
H58A C58 H58B 109.5 . . ?
C57 C58 H58C 109.5 . . ?
H58A C58 H58C 109.5 . . ?
H58B C58 H58C 109.5 . . ?
O2 C59 C60 107.4(6) . . ?
O2 C59 H59A 110.2 . . ?
C60 C59 H59A 110.2 . . ?
O2 C59 H59B 110.2 . . ?
C60 C59 H59B 110.2 . . ?
H59A C59 H59B 108.5 . . ?
C59 C60 H60A 109.5 . . ?
C59 C60 H60B 109.5 . . ?
H60A C60 H60B 109.5 . . ?
C59 C60 H60C 109.5 . . ?
H60A C60 H60C 109.5 . . ?
H60B C60 H60C 109.5 . . ?

loop_
_geom_bond_atom_site_label_1
_geom_bond_atom_site_label_2
_geom_bond_distance
_geom_bond_site_symmetry_2
_geom_bond_publ_flag
S1 Si4 1.9932(7) . ?
S2 Si5 1.9959(6) . ?
Si1 C1 1.8886(17) . ?
Si1 C4 1.8935(16) . ?
Si1 Si4 2.3919(7) . ?
Si1 Si5 2.3976(6) . ?
Si2 C17 1.858(2) . ?
Si2 C19 1.870(2) . ?
Si2 C18 1.876(2) . ?
Si2 C1 1.8834(17) . ?
Si3 C20 1.860(2) . ?
Si3 C21 1.871(2) . ?
Si3 C4 1.8789(17) . ?
Si3 C22 1.880(2) . ?
Si4 N2 1.8364(16) . ?
Si4 N1 1.8422(15) . ?
Si4 C23 2.2965(18) . ?
Si5 N3 1.8440(15) . ?
Si5 N4 1.8476(15) . ?
Si5 C38 2.2980(17) . ?
N1 C23 1.331(2) . ?
N1 C30 1.480(2) . ?
N2 C23 1.337(2) . ?
N2 C34 1.486(2) . ?
N3 C38 1.335(2) . ?
N3 C45 1.491(2) . ?
N4 C38 1.345(2) . ?
N4 C49 1.480(2) . ?
C1 C2 1.367(2) . ?
C2 C3 1.495(2) . ?
C2 C5 1.496(2) . ?
C3 C4 1.364(2) . ?
C3 C11 1.495(2) . ?
C5 C6 1.386(3) . ?
C5 C10 1.392(3) . ?
C6 C7 1.399(3) . ?
C6 H6 0.9500 . ?
C7 C8 1.376(4) . ?
C7 H7 0.9500 . ?
C8 C9 1.369(4) . ?
C8 H8 0.9500 . ?
C9 C10 1.394(3) . ?
C9 H9 0.9500 . ?
C10 H10 0.9500 . ?
C11 C12 1.392(3) . ?
C11 C16 1.403(2) . ?
C12 C13 1.395(3) . ?
C12 H12 0.9500 . ?
C13 C14 1.385(3) . ?
C13 H13 0.9500 . ?
C14 C15 1.383(3) . ?
C14 H14 0.9500 . ?
C15 C16 1.387(3) . ?
C15 H15 0.9500 . ?
C16 H16 0.9500 . ?
C17 H17A 0.9800 . ?
C17 H17B 0.9800 . ?
C17 H17C 0.9800 . ?
C18 H18A 0.9800 . ?
C18 H18B 0.9800 . ?
C18 H18C 0.9800 . ?
C19 H19A 0.9800 . ?
C19 H19B 0.9800 . ?
C19 H19C 0.9800 . ?
C20 H20A 0.9800 . ?
C20 H20B 0.9800 . ?
C20 H20C 0.9800 . ?
C21 H21A 0.9800 . ?
C21 H21B 0.9800 . ?
C21 H21C 0.9800 . ?
C22 H22A 0.9800 . ?
C22 H22B 0.9800 . ?
C22 H22C 0.9800 . ?
C23 C24 1.488(2) . ?
C24 C29 1.386(3) . ?
C24 C25 1.388(3) . ?
C25 C26 1.392(3) . ?
C25 H25 0.9500 . ?
C26 C27 1.386(3) . ?
C26 H26 0.9500 . ?
C27 C28 1.383(3) . ?
C27 H27 0.9500 . ?
C28 C29 1.394(3) . ?
C28 H28 0.9500 . ?
C29 H29 0.9500 . ?
C30 C31B 1.491(12) . ?
C30 C32 1.506(3) . ?
C30 C33B 1.509(15) . ?
C30 C33 1.523(3) . ?
C30 C31 1.539(3) . ?
C30 C32B 1.647(14) . ?
C31 H31A 0.9800 . ?
C31 H31B 0.9800 . ?
C31 H31C 0.9800 . ?
C31B H31D 0.9800 . ?
C31B H31E 0.9800 . ?
C31B H31F 0.9800 . ?
C32 H32A 0.9800 . ?
C32 H32B 0.9800 . ?
C32 H32C 0.9800 . ?
C32B H32D 0.9800 . ?
C32B H32E 0.9800 . ?
C32B H32F 0.9800 . ?
C33 H33A 0.9800 . ?
C33 H33B 0.9800 . ?
C33 H33C 0.9800 . ?
C33B H33D 0.9800 . ?
C33B H33E 0.9800 . ?
C33B H33F 0.9800 . ?
C34 C37 1.527(3) . ?
C34 C36 1.527(3) . ?
C34 C35 1.529(3) . ?
C35 H35A 0.9800 . ?
C35 H35B 0.9800 . ?
C35 H35C 0.9800 . ?
C36 H36A 0.9800 . ?
C36 H36B 0.9800 . ?
C36 H36C 0.9800 . ?
C37 H37A 0.9800 . ?
C37 H37B 0.9800 . ?
C37 H37C 0.9800 . ?
C38 C39 1.487(2) . ?
C39 C40 1.392(2) . ?
C39 C44 1.397(2) . ?
C40 C41 1.391(3) . ?
C40 H40 0.9500 . ?
C41 C42 1.388(3) . ?
C41 H41 0.9500 . ?
C42 C43 1.384(3) . ?
C42 H42 0.9500 . ?
C43 C44 1.393(3) . ?
C43 H43 0.9500 . ?
C44 H44 0.9500 . ?
C45 C46 1.521(3) . ?
C45 C48 1.523(3) . ?
C45 C47 1.533(3) . ?
C46 H46A 0.9800 . ?
C46 H46B 0.9800 . ?
C46 H46C 0.9800 . ?
C47 H47A 0.9800 . ?
C47 H47B 0.9800 . ?
C47 H47C 0.9800 . ?
C48 H48A 0.9800 . ?
C48 H48B 0.9800 . ?
C48 H48C 0.9800 . ?
C49 C50 1.525(3) . ?
C49 C51 1.525(3) . ?
C49 C52 1.533(3) . ?
C50 H50A 0.9800 . ?
C50 H50B 0.9800 . ?
C50 H50C 0.9800 . ?
C51 H51A 0.9800 . ?
C51 H51B 0.9800 . ?
C51 H51C 0.9800 . ?
C52 H52A 0.9800 . ?
C52 H52B 0.9800 . ?
C52 H52C 0.9800 . ?
O1 C53 1.406(3) . ?
O1 C55 1.408(3) . ?
C53 C54 1.505(4) . ?
C53 H53A 0.9900 . ?
C53 H53B 0.9900 . ?
C54 H54A 0.9800 . ?
C54 H54B 0.9800 . ?
C54 H54C 0.9800 . ?
C55 C56 1.502(4) . ?
C55 H55A 0.9900 . ?
C55 H55B 0.9900 . ?
C56 H56A 0.9800 . ?
C56 H56B 0.9800 . ?
C56 H56C 0.9800 . ?
O2 C59 1.409(11) . ?
O2 C57 1.438(12) . ?
C57 C58 1.578(13) . ?
C57 H57A 0.9900 . ?
C57 H57B 0.9900 . ?
C58 H58A 0.9800 . ?
C58 H58B 0.9800 . ?
C58 H58C 0.9800 . ?
C59 C60 1.503(10) . ?
C59 H59A 0.9900 . ?
C59 H59B 0.9900 . ?
C60 H60A 0.9800 . ?
C60 H60B 0.9800 . ?
C60 H60C 0.9800 . ?

loop_
_geom_torsion_atom_site_label_1
_geom_torsion_atom_site_label_2
_geom_torsion_atom_site_label_3
_geom_torsion_atom_site_label_4
_geom_torsion
_geom_torsion_site_symmetry_1
_geom_torsion_site_symmetry_2
_geom_torsion_site_symmetry_3
_geom_torsion_site_symmetry_4
_geom_torsion_publ_flag
N2 Si4 N1 C23 -1.91(10) . . . . ?
S1 Si4 N1 C23 109.34(10) . . . . ?
Si1 Si4 N1 C23 -117.01(10) . . . . ?
N2 Si4 N1 C30 -178.4(2) . . . . ?
S1 Si4 N1 C30 -67.2(2) . . . . ?
C23 Si4 N1 C30 -176.5(3) . . . . ?
Si1 Si4 N1 C30 66.47(19) . . . . ?
N1 Si4 N2 C23 1.90(10) . . . . ?
S1 Si4 N2 C23 -110.61(10) . . . . ?
Si1 Si4 N2 C23 107.25(10) . . . . ?
N1 Si4 N2 C34 162.8(2) . . . . ?
S1 Si4 N2 C34 50.3(2) . . . . ?
C23 Si4 N2 C34 160.9(2) . . . . ?
Si1 Si4 N2 C34 -91.86(19) . . . . ?
N4 Si5 N3 C38 4.29(10) . . . . ?
S2 Si5 N3 C38 -108.16(9) . . . . ?
Si1 Si5 N3 C38 106.64(10) . . . . ?
N4 Si5 N3 C45 166.44(18) . . . . ?
S2 Si5 N3 C45 53.99(18) . . . . ?
C38 Si5 N3 C45 162.1(2) . . . . ?
Si1 Si5 N3 C45 -91.22(16) . . . . ?
N3 Si5 N4 C38 -4.26(10) . . . . ?
S2 Si5 N4 C38 104.80(10) . . . . ?
Si1 Si5 N4 C38 -120.46(9) . . . . ?
N3 Si5 N4 C49 -161.99(18) . . . . ?
S2 Si5 N4 C49 -52.93(18) . . . . ?
C38 Si5 N4 C49 -157.7(2) . . . . ?
Si1 Si5 N4 C49 81.81(17) . . . . ?
C17 Si2 C1 C2 159.81(15) . . . . ?
C19 Si2 C1 C2 -80.13(17) . . . . ?
C18 Si2 C1 C2 42.59(18) . . . . ?
C17 Si2 C1 Si1 -14.98(15) . . . . ?
C19 Si2 C1 Si1 105.07(14) . . . . ?
C18 Si2 C1 Si1 -132.20(13) . . . . ?
C4 Si1 C1 C2 -1.63(13) . . . . ?
Si4 Si1 C1 C2 116.81(11) . . . . ?
Si5 Si1 C1 C2 -112.05(11) . . . . ?
C4 Si1 C1 Si2 173.88(12) . . . . ?
Si4 Si1 C1 Si2 -67.68(12) . . . . ?
Si5 Si1 C1 Si2 63.46(13) . . . . ?
Si2 C1 C2 C3 -173.56(12) . . . . ?
Si1 C1 C2 C3 2.36(18) . . . . ?
Si2 C1 C2 C5 6.6(2) . . . . ?
Si1 C1 C2 C5 -177.50(14) . . . . ?
C1 C2 C3 C4 -2.2(2) . . . . ?
C5 C2 C3 C4 177.64(16) . . . . ?
C1 C2 C3 C11 177.11(15) . . . . ?
C5 C2 C3 C11 -3.0(2) . . . . ?
C2 C3 C4 Si3 -173.50(12) . . . . ?
C11 C3 C4 Si3 7.2(2) . . . . ?
C2 C3 C4 Si1 0.70(18) . . . . ?
C11 C3 C4 Si1 -178.60(13) . . . . ?
C20 Si3 C4 C3 155.66(15) . . . . ?
C21 Si3 C4 C3 -85.59(16) . . . . ?
C22 Si3 C4 C3 38.01(18) . . . . ?
C20 Si3 C4 Si1 -17.09(14) . . . . ?
C21 Si3 C4 Si1 101.66(13) . . . . ?
C22 Si3 C4 Si1 -134.74(12) . . . . ?
C1 Si1 C4 C3 0.52(12) . . . . ?
Si4 Si1 C4 C3 -108.24(11) . . . . ?
Si5 Si1 C4 C3 117.98(10) . . . . ?
C1 Si1 C4 Si3 174.36(11) . . . . ?
Si4 Si1 C4 Si3 65.60(12) . . . . ?
Si5 Si1 C4 Si3 -68.18(11) . . . . ?
C1 C2 C5 C6 -111.3(2) . . . . ?
C3 C2 C5 C6 68.9(2) . . . . ?
C1 C2 C5 C10 67.7(3) . . . . ?
C3 C2 C5 C10 -112.1(2) . . . . ?
C10 C5 C6 C7 -1.7(3) . . . . ?
C2 C5 C6 C7 177.3(2) . . . . ?
C5 C6 C7 C8 1.2(4) . . . . ?
C6 C7 C8 C9 -0.1(5) . . . . ?
C7 C8 C9 C10 -0.4(5) . . . . ?
C6 C5 C10 C9 1.2(3) . . . . ?
C2 C5 C10 C9 -177.8(2) . . . . ?
C8 C9 C10 C5 -0.2(4) . . . . ?
C4 C3 C11 C12 61.8(3) . . . . ?
C2 C3 C11 C12 -117.5(2) . . . . ?
C4 C3 C11 C16 -118.8(2) . . . . ?
C2 C3 C11 C16 61.9(2) . . . . ?
C16 C11 C12 C13 1.0(3) . . . . ?
C3 C11 C12 C13 -179.6(2) . . . . ?
C11 C12 C13 C14 -0.7(4) . . . . ?
C12 C13 C14 C15 0.4(4) . . . . ?
C13 C14 C15 C16 -0.4(4) . . . . ?
C14 C15 C16 C11 0.7(4) . . . . ?
C12 C11 C16 C15 -1.0(3) . . . . ?
C3 C11 C16 C15 179.6(2) . . . . ?
C30 N1 C23 N2 179.47(17) . . . . ?
Si4 N1 C23 N2 2.58(14) . . . . ?
C30 N1 C23 C24 -0.1(3) . . . . ?
Si4 N1 C23 C24 -177.02(16) . . . . ?
C30 N1 C23 Si4 176.9(2) . . . . ?
C34 N2 C23 N1 -165.21(18) . . . . ?
Si4 N2 C23 N1 -2.59(14) . . . . ?
C34 N2 C23 C24 14.4(3) . . . . ?
Si4 N2 C23 C24 177.01(16) . . . . ?
C34 N2 C23 Si4 -162.6(2) . . . . ?
N1 C23 C24 C29 93.2(2) . . . . ?
N2 C23 C24 C29 -86.3(2) . . . . ?
N1 C23 C24 C25 -85.7(2) . . . . ?
N2 C23 C24 C25 94.8(2) . . . . ?
C29 C24 C25 C26 -0.1(3) . . . . ?
C23 C24 C25 C26 178.72(18) . . . . ?
C24 C25 C26 C27 1.1(3) . . . . ?
C25 C26 C27 C28 -1.2(3) . . . . ?
C26 C27 C28 C29 0.3(3) . . . . ?
C25 C24 C29 C28 -0.7(3) . . . . ?
C23 C24 C29 C28 -179.61(17) . . . . ?
C27 C28 C29 C24 0.6(3) . . . . ?
C23 N1 C30 C31B 159.2(5) . . . . ?
Si4 N1 C30 C31B -25.4(6) . . . . ?
C23 N1 C30 C32 83.2(2) . . . . ?
Si4 N1 C30 C32 -101.4(2) . . . . ?
C23 N1 C30 C33B -78.8(7) . . . . ?
Si4 N1 C30 C33B 96.5(7) . . . . ?
C23 N1 C30 C33 -41.2(3) . . . . ?
Si4 N1 C30 C33 134.23(19) . . . . ?
C23 N1 C30 C31 -158.6(2) . . . . ?
Si4 N1 C30 C31 16.8(3) . . . . ?
C23 N1 C30 C32B 39.2(6) . . . . ?
Si4 N1 C30 C32B -145.4(6) . . . . ?
C23 N2 C34 C37 -50.1(3) . . . . ?
Si4 N2 C34 C37 155.21(16) . . . . ?
C23 N2 C34 C36 73.5(3) . . . . ?
Si4 N2 C34 C36 -81.2(2) . . . . ?
C23 N2 C34 C35 -169.2(2) . . . . ?
Si4 N2 C34 C35 36.1(3) . . . . ?
C45 N3 C38 N4 -169.61(16) . . . . ?
Si5 N3 C38 N4 -5.83(13) . . . . ?
C45 N3 C38 C39 10.0(3) . . . . ?
Si5 N3 C38 C39 173.77(16) . . . . ?
C45 N3 C38 Si5 -163.8(2) . . . . ?
C49 N4 C38 N3 165.70(16) . . . . ?
Si5 N4 C38 N3 5.82(13) . . . . ?
C49 N4 C38 C39 -13.9(3) . . . . ?
Si5 N4 C38 C39 -173.79(15) . . . . ?
C49 N4 C38 Si5 159.9(2) . . . . ?
N3 C38 C39 C40 -85.6(2) . . . . ?
N4 C38 C39 C40 93.9(2) . . . . ?
N3 C38 C39 C44 94.6(2) . . . . ?
N4 C38 C39 C44 -85.9(2) . . . . ?
C44 C39 C40 C41 -0.1(3) . . . . ?
C38 C39 C40 C41 -179.90(19) . . . . ?
C39 C40 C41 C42 -0.2(3) . . . . ?
C40 C41 C42 C43 0.2(4) . . . . ?
C41 C42 C43 C44 0.0(4) . . . . ?
C42 C43 C44 C39 -0.4(3) . . . . ?
C40 C39 C44 C43 0.4(3) . . . . ?
C38 C39 C44 C43 -179.83(18) . . . . ?
C38 N3 C45 C46 -170.71(17) . . . . ?
Si5 N3 C45 C46 33.0(2) . . . . ?
C38 N3 C45 C48 -50.4(2) . . . . ?
Si5 N3 C45 C48 153.32(15) . . . . ?
C38 N3 C45 C47 72.3(2) . . . . ?
Si5 N3 C45 C47 -84.0(2) . . . . ?
C38 N4 C49 C50 173.27(18) . . . . ?
Si5 N4 C49 C50 -36.2(2) . . . . ?
C38 N4 C49 C51 53.9(2) . . . . ?
Si5 N4 C49 C51 -155.61(15) . . . . ?
C38 N4 C49 C52 -69.0(2) . . . . ?
Si5 N4 C49 C52 81.5(2) . . . . ?
C55 O1 C53 C54 170.8(2) . . . . ?
C53 O1 C55 C56 175.8(2) . . . . ?
C59 O2 C57 C58 172.9(8) . . . . ?
C57 O2 C59 C60 178.3(7) . . . . ?
